data_7103296
loop_
_publ_author_name
'Fukaminato, Tuyoshi'
'Tanaka, Masaaki'
'Kuroki, Lumi'
'Irie, Masahiro'

_publ_section_title
;
 Invisible photochromism of diarylethene derivatives.
;
_journal_issue 33
_journal_name_full 'Chemical communications (Cambridge, England)'
_journal_page_first 3924
_journal_page_last 3926
_journal_paper_doi 10.1039/b804137g
_journal_year 2008
_chemical_formula_sum 'C27 H18 F6 O4 S2'
_chemical_formula_weight 584.55
_chemical_name_common
;1,2-Bis(3-methyl-5phenylthien-1,1dioxa-2-yl)-
perfluorocyclopentene
;
_chemical_name_systematic
;
1,2-Bis(3-methyl-5phenylthien-1,1dioxa-2-yl)-perfluorocyclopentene
;
_space_group_IT_number 2
_symmetry_cell_setting triclinic
_symmetry_space_group_name_Hall '-P 1'
_symmetry_space_group_name_H-M 'P -1'
_atom_sites_solution_hydrogens geom
_atom_sites_solution_primary direct
_atom_sites_solution_secondary difmap
_audit_creation_method SHELXL-97
_cell_angle_alpha 70.2730(10)
_cell_angle_beta 89.5390(10)
_cell_angle_gamma 61.6610(10)
_cell_formula_units_Z 4
_cell_length_a 13.0067(11)
_cell_length_b 13.4973(11)
_cell_length_c 18.0024(15)
_cell_measurement_reflns_used 4002
_cell_measurement_temperature 123
_cell_volume 2573.9(4)
_computing_cell_refinement 'Bruker SMART'
_computing_data_collection 'Bruker SMART'
_computing_data_reduction 'Bruker SAINT'
_computing_molecular_graphics 'Bruker SHELXTL'
_computing_publication_material 'Bruker SHELXTL'
_computing_structure_refinement 'SHELXL-97 (Sheldrick, 1997)'
_computing_structure_solution 'SHELXS-97 (Sheldrick, 1990)'
_diffrn_ambient_temperature 123
_diffrn_detector_area_resol_mean 8.333
_diffrn_measured_fraction_theta_full 0.997
_diffrn_measured_fraction_theta_max 0.997
_diffrn_measurement_device_type 'CCD area detector'
_diffrn_measurement_method 'phi and omega scans'
_diffrn_radiation_monochromator graphite
_diffrn_radiation_source 'fine-focus sealed tube'
_diffrn_radiation_type MoK\a
_diffrn_radiation_wavelength 0.71073
_diffrn_reflns_av_R_equivalents 0.0376
_diffrn_reflns_av_sigmaI/netI 0.0431
_diffrn_reflns_limit_h_max 14
_diffrn_reflns_limit_h_min -14
_diffrn_reflns_limit_k_max 15
_diffrn_reflns_limit_k_min -15
_diffrn_reflns_limit_l_max 20
_diffrn_reflns_limit_l_min -20
_diffrn_reflns_number 22619
_diffrn_reflns_theta_full 23.42
_diffrn_reflns_theta_max 23.42
_diffrn_reflns_theta_min 1.22
_exptl_absorpt_coefficient_mu 0.284
_exptl_absorpt_correction_T_max 0.9668
_exptl_absorpt_correction_T_min 0.9351
_exptl_absorpt_correction_type empirical
_exptl_absorpt_process_details
;
SADABS Sheldrick 1996
;
_exptl_crystal_colour yellow
_exptl_crystal_density_diffrn 1.508
_exptl_crystal_density_method 'not measured'
_exptl_crystal_description rectangle
_exptl_crystal_F_000 1192
_exptl_crystal_size_max 0.24
_exptl_crystal_size_mid 0.16
_exptl_crystal_size_min 0.12
_refine_diff_density_max 0.737
_refine_diff_density_min -0.699
_refine_diff_density_rms 0.065
_refine_ls_extinction_method none
_refine_ls_goodness_of_fit_ref 1.382
_refine_ls_hydrogen_treatment constr
_refine_ls_matrix_type full
_refine_ls_number_parameters 696
_refine_ls_number_reflns 7520
_refine_ls_number_restraints 3
_refine_ls_restrained_S_all 1.382
_refine_ls_R_factor_all 0.1108
_refine_ls_R_factor_gt 0.0747
_refine_ls_shift/su_max 0.000
_refine_ls_shift/su_mean 0.000
_refine_ls_structure_factor_coef Fsqd
_refine_ls_weighting_details 'calc w=1/[\s^2^(Fo^2^)+(0.1000P)^2^+0.5000P] where P=(Fo^2^+2Fc^2^)/3'
_refine_ls_weighting_scheme calc
_refine_ls_wR_factor_gt 0.2044
_refine_ls_wR_factor_ref 0.2319
_reflns_number_gt 4992
_reflns_number_total 7520
_reflns_threshold_expression >2sigma(I)
_cod_data_source_file b804137g.txt
_cod_data_source_block 1a
_cod_depositor_comments
;
The following automatic conversions were performed:
'_symmetry_cell_setting' value 'Triclinic' changed to 'triclinic'
according to '/home/saulius/struct/CIF-dictionaries/cif_core.dic'
dictionary named 'cif_core.dic' version 2.4.1 from 2010-06-29.

Automatic conversion script
Id: cif_fix_enum 1527 2010-12-29 10:47:43Z saulius 
;
_cod_original_sg_symbol_H-M P-1
_cod_database_code 7103296

loop_
_symmetry_equiv_pos_as_xyz
'x, y, z'
'-x, -y, -z'

loop_
_atom_site_label
_atom_site_type_symbol
_atom_site_fract_x
_atom_site_fract_y
_atom_site_fract_z
_atom_site_U_iso_or_equiv
_atom_site_adp_type
_atom_site_occupancy
_atom_site_symmetry_multiplicity
_atom_site_calc_flag
_atom_site_refinement_flags
_atom_site_disorder_assembly
_atom_site_disorder_group
C1A C 0.5934(6) 0.3835(5) 0.0952(3) 0.0745(17) Uani 1 1 d . . .
H1A H 0.6361 0.3301 0.0688 0.089 Uiso 1 1 calc R . .
C2A C 0.6406(5) 0.4484(5) 0.1204(3) 0.0694(16) Uani 1 1 d . . .
C3A C 0.5674(5) 0.5221(5) 0.1561(3) 0.0699(16) Uani 1 1 d . . .
C4A C 0.4874(6) 0.4037(6) 0.1115(3) 0.0771(18) Uani 1 1 d . . .
C5A C 0.5861(5) 0.5930(5) 0.1944(4) 0.0708(16) Uani 1 1 d . A .
C6A C 0.4871(6) 0.7198(7) 0.1828(5) 0.102(2) Uani 1 1 d . . .
C8A C 0.6666(6) 0.6726(5) 0.2592(4) 0.0774(18) Uani 1 1 d D . .
C9A C 0.6845(5) 0.5656(4) 0.2400(3) 0.0624(15) Uani 1 1 d . A .
C10A C 0.9488(5) 0.2461(5) 0.3232(3) 0.0553(13) Uani 1 1 d . A .
H10A H 0.9773 0.1613 0.3483 0.066 Uiso 1 1 calc R . .
C11A C 0.8218(4) 0.3360(5) 0.3048(3) 0.0542(13) Uani 1 1 d . A .
C12A C 0.7986(4) 0.4521(4) 0.2717(3) 0.0567(13) Uani 1 1 d . . .
C13A C 1.0226(5) 0.2902(5) 0.3026(3) 0.0563(13) Uani 1 1 d . . .
C14A C 0.7580(5) 0.4335(5) 0.1024(4) 0.0771(17) Uani 1 1 d . . .
H14A H 0.7640 0.5025 0.1039 0.116 Uiso 1 1 calc R . .
H14B H 0.7654 0.4304 0.0489 0.116 Uiso 1 1 calc R . .
H14C H 0.8217 0.3578 0.1426 0.116 Uiso 1 1 calc R . .
C15A C 0.7338(5) 0.2939(5) 0.3221(3) 0.0647(15) Uani 1 1 d . . .
H15A H 0.6572 0.3616 0.3219 0.097 Uiso 1 1 calc R A .
H15B H 0.7622 0.2275 0.3749 0.097 Uiso 1 1 calc R . .
H15C H 0.7242 0.2650 0.2809 0.097 Uiso 1 1 calc R . .
C16A C 0.4150(7) 0.3528(7) 0.0968(4) 0.091(2) Uani 1 1 d . . .
C17A C 0.2948(7) 0.3991(8) 0.1091(4) 0.105(2) Uani 1 1 d . . .
H17A H 0.2600 0.4640 0.1277 0.126 Uiso 1 1 calc R . .
C18A C 0.2301(9) 0.3508(11) 0.0944(5) 0.127(3) Uani 1 1 d . . .
H18A H 0.1507 0.3808 0.1034 0.153 Uiso 1 1 calc R . .
C19A C 0.2787(14) 0.2613(14) 0.0672(6) 0.149(4) Uani 1 1 d . . .
H19A H 0.2322 0.2291 0.0564 0.179 Uiso 1 1 calc R . .
C20A C 0.3923(12) 0.2143(11) 0.0544(6) 0.156(4) Uani 1 1 d . . .
H20A H 0.4242 0.1502 0.0351 0.188 Uiso 1 1 calc R . .
C21A C 0.4621(9) 0.2605(9) 0.0696(5) 0.120(3) Uani 1 1 d . . .
H21A H 0.5418 0.2277 0.0611 0.144 Uiso 1 1 calc R . .
C22A C 1.1477(5) 0.2300(5) 0.2997(3) 0.0614(14) Uani 1 1 d . A .
C23A C 1.2191(6) 0.2780(7) 0.3083(4) 0.0831(18) Uani 1 1 d . . .
H23A H 1.1872 0.3504 0.3189 0.100 Uiso 1 1 calc R A .
C24A C 1.3385(7) 0.2175(9) 0.3012(4) 0.102(2) Uani 1 1 d . A .
H24A H 1.3886 0.2486 0.3072 0.122 Uiso 1 1 calc R . .
C25A C 1.3826(7) 0.1140(9) 0.2858(5) 0.118(3) Uani 1 1 d . . .
H25A H 1.4635 0.0735 0.2805 0.142 Uiso 1 1 calc R A .
C26A C 1.3133(8) 0.0690(8) 0.2781(6) 0.127(3) Uani 1 1 d . A .
H26A H 1.3459 -0.0037 0.2679 0.153 Uiso 1 1 calc R . .
C27A C 1.1964(6) 0.1254(6) 0.2845(5) 0.091(2) Uani 1 1 d . . .
H27A H 1.1486 0.0920 0.2785 0.109 Uiso 1 1 calc R A .
C1B C 0.2594(5) 0.6117(6) 0.5024(3) 0.0688(16) Uani 1 1 d . . .
H1B H 0.3167 0.5324 0.5383 0.083 Uiso 1 1 calc R . .
C2B C 0.1405(5) 0.6405(5) 0.4694(3) 0.0624(14) Uani 1 1 d . . .
C3B C 0.0730(4) 0.7558(5) 0.4191(3) 0.0563(13) Uani 1 1 d . . .
C4B C 0.2814(5) 0.7032(5) 0.4788(3) 0.0617(14) Uani 1 1 d . . .
C5B C -0.0530(4) 0.8248(5) 0.3826(3) 0.0553(13) Uani 1 1 d . B .
C9B C -0.1034(4) 0.8926(4) 0.3052(3) 0.0502(12) Uani 1 1 d . B .
C10B C 0.0909(4) 0.8674(5) 0.1483(3) 0.0530(13) Uani 1 1 d . . .
H10B H 0.1531 0.8159 0.1281 0.064 Uiso 1 1 calc R . .
C11B C 0.0445(4) 0.8181(4) 0.2172(3) 0.0498(12) Uani 1 1 d . . .
C12B C -0.0439(4) 0.9041(4) 0.2366(3) 0.0481(12) Uani 1 1 d . . .
C13B C 0.0413(4) 0.9880(4) 0.1157(3) 0.0502(12) Uani 1 1 d . . .
C14B C 0.1081(6) 0.5426(6) 0.4896(4) 0.088(2) Uani 1 1 d . . .
H14D H 0.0943 0.5221 0.5450 0.132 Uiso 1 1 calc R . .
H14E H 0.1732 0.4701 0.4842 0.132 Uiso 1 1 calc R . .
H14F H 0.0358 0.5717 0.4529 0.132 Uiso 1 1 calc R . .
C15B C 0.0970(5) 0.6842(5) 0.2574(3) 0.0684(15) Uani 1 1 d . . .
H15D H 0.1739 0.6493 0.2910 0.103 Uiso 1 1 calc R . .
H15E H 0.1081 0.6485 0.2167 0.103 Uiso 1 1 calc R . .
H15F H 0.0434 0.6666 0.2909 0.103 Uiso 1 1 calc R . .
C16B C 0.3868(5) 0.7100(6) 0.4981(3) 0.0686(16) Uani 1 1 d . . .
C17B C 0.4849(6) 0.6077(7) 0.5516(4) 0.090(2) Uani 1 1 d . . .
H17B H 0.4840 0.5336 0.5750 0.107 Uiso 1 1 calc R . .
C18B C 0.5866(6) 0.6132(10) 0.5715(5) 0.111(3) Uani 1 1 d . . .
H18B H 0.6542 0.5436 0.6085 0.133 Uiso 1 1 calc R . .
C19B C 0.5852(8) 0.7228(12) 0.5356(5) 0.115(3) Uani 1 1 d . . .
H19B H 0.6534 0.7276 0.5472 0.138 Uiso 1 1 calc R . .
C20B C 0.4879(8) 0.8225(9) 0.4844(5) 0.112(3) Uani 1 1 d . . .
H20B H 0.4878 0.8971 0.4616 0.134 Uiso 1 1 calc R . .
C21B C 0.3892(6) 0.8173(7) 0.4650(4) 0.090(2) Uani 1 1 d . . .
H21B H 0.3219 0.8880 0.4285 0.107 Uiso 1 1 calc R . .
C22B C 0.0663(4) 1.0668(5) 0.0499(3) 0.0550(13) Uani 1 1 d . . .
C23B C -0.0042(6) 1.1928(5) 0.0190(4) 0.0778(17) Uani 1 1 d . . .
H23B H -0.0717 1.2300 0.0416 0.093 Uiso 1 1 calc R . .
C24B C 0.0215(7) 1.2639(6) -0.0430(4) 0.089(2) Uani 1 1 d . . .
H24B H -0.0281 1.3498 -0.0627 0.107 Uiso 1 1 calc R . .
C25B C 0.1170(6) 1.2139(6) -0.0770(4) 0.0809(18) Uani 1 1 d . . .
H25B H 0.1346 1.2642 -0.1200 0.097 Uiso 1 1 calc R . .
C26B C 0.1877(5) 1.0898(6) -0.0483(4) 0.0751(17) Uani 1 1 d . . .
H26B H 0.2544 1.0540 -0.0719 0.090 Uiso 1 1 calc R . .
C27B C 0.1633(5) 1.0163(5) 0.0144(3) 0.0659(15) Uani 1 1 d . . .
H27B H 0.2131 0.9304 0.0335 0.079 Uiso 1 1 calc R . .
O1A O 0.4172(4) 0.4672(5) 0.2354(3) 0.1028(15) Uani 1 1 d . . .
O2A O 0.3361(3) 0.6255(4) 0.1003(3) 0.1029(15) Uani 1 1 d . . .
O3A O 0.9603(4) 0.4972(4) 0.3191(3) 0.0901(13) Uani 1 1 d . . .
O4A O 0.9434(4) 0.5018(4) 0.1825(3) 0.0868(13) Uani 1 1 d . . .
O1B O 0.0988(4) 0.9278(4) 0.4392(3) 0.0957(14) Uani 1 1 d . . .
O2B O 0.1850(4) 0.8609(4) 0.3320(2) 0.0820(12) Uani 1 1 d . . .
O3B O -0.0532(3) 1.1131(3) 0.2094(2) 0.0671(10) Uani 1 1 d . . .
O4B O -0.1885(3) 1.1137(3) 0.1159(2) 0.0689(10) Uani 1 1 d . . .
S1A S 0.43324(14) 0.51499(16) 0.15544(10) 0.0809(5) Uani 1 1 d . . .
S2A S 0.93595(13) 0.45135(12) 0.26485(10) 0.0654(4) Uani 1 1 d . A .
S1B S 0.15524(12) 0.83259(13) 0.40944(9) 0.0616(4) Uani 1 1 d . . .
S2B S -0.07542(11) 1.04997(11) 0.16803(8) 0.0531(4) Uani 1 1 d . . .
F1A F 0.7329(5) 0.7170(4) 0.2255(4) 0.156(2) Uani 1 1 d . A .
F2A F 0.6932(5) 0.6433(4) 0.3367(3) 0.1257(16) Uani 1 1 d . A .
F5A F 0.4471(4) 0.7905(4) 0.1053(3) 0.147(2) Uani 1 1 d . A .
F6A F 0.3917(4) 0.7202(5) 0.2091(4) 0.164(2) Uani 1 1 d . A .
F3A F 0.4848(6) 0.7513(7) 0.3033(4) 0.131(3) Uiso 0.681(10) 1 d P A 1
F4A F 0.5037(7) 0.8783(7) 0.1976(5) 0.121(3) Uiso 0.681(10) 1 d P A 1
C7A C 0.5328(8) 0.7544(11) 0.2369(9) 0.092(3) Uiso 0.681(10) 1 d PD A 1
F3B F 0.4912(13) 0.8555(14) 0.2439(11) 0.111(5) Uiso 0.319(10) 1 d P A 2
F4B F 0.5882(14) 0.8427(15) 0.1360(10) 0.136(7) Uiso 0.319(10) 1 d P A 2
C7B C 0.560(2) 0.7806(17) 0.1967(15) 0.092(3) Uiso 0.319(10) 1 d PD A 2
F7A F -0.1479(5) 0.9174(5) 0.4747(3) 0.0830(15) Uiso 0.668(6) 1 d P B 1
F8A F -0.1276(5) 0.7440(5) 0.4958(4) 0.0851(18) Uiso 0.668(6) 1 d P B 1
F9A F -0.3537(5) 0.9891(6) 0.4004(3) 0.0883(19) Uiso 0.668(6) 1 d P B 1
F10A F -0.2922(5) 0.8236(5) 0.3799(3) 0.0918(19) Uiso 0.668(6) 1 d P B 1
F11A F -0.2784(6) 1.0807(6) 0.2805(4) 0.0830(15) Uiso 0.668(6) 1 d P B 1
F12A F -0.2926(5) 0.9558(6) 0.2357(4) 0.0717(19) Uiso 0.668(6) 1 d P B 1
C28A C -0.2590(7) 0.9058(10) 0.3774(5) 0.078(3) Uiso 0.668(6) 1 d PD B 1
F7B F -0.1171(10) 0.8208(13) 0.5026(8) 0.095(4) Uiso 0.332(6) 1 d P B 2
F8B F -0.1555(11) 0.7244(11) 0.4472(8) 0.102(4) Uiso 0.332(6) 1 d P B 2
F9B F -0.2741(14) 1.0293(14) 0.4001(9) 0.138(6) Uiso 0.332(6) 1 d P B 2
F10B F -0.3523(13) 0.9247(15) 0.3957(8) 0.116(5) Uiso 0.332(6) 1 d P B 2
F11B F -0.2872(9) 1.0877(9) 0.2504(6) 0.056(3) Uiso 0.332(6) 1 d P B 2
F12B F -0.2884(10) 0.9196(12) 0.2617(8) 0.073(4) Uiso 0.332(6) 1 d P B 2
C28B C -0.2599(10) 0.934(2) 0.3799(6) 0.078(3) Uiso 0.332(6) 1 d PD B 2
C6B C -0.1458(5) 0.8404(6) 0.4348(4) 0.0779(17) Uani 1 1 d D . .
C8B C -0.2371(5) 0.9623(5) 0.2964(3) 0.0622(14) Uani 1 1 d D . .

loop_
_atom_site_aniso_label
_atom_site_aniso_U_11
_atom_site_aniso_U_22
_atom_site_aniso_U_33
_atom_site_aniso_U_23
_atom_site_aniso_U_13
_atom_site_aniso_U_12
C1A 0.066(4) 0.064(4) 0.055(4) -0.021(3) -0.002(3) -0.005(3)
C2A 0.055(3) 0.058(3) 0.056(3) -0.018(3) 0.005(3) -0.002(3)
C3A 0.049(3) 0.061(4) 0.065(4) -0.022(3) 0.008(3) -0.003(3)
C4A 0.065(4) 0.073(4) 0.059(4) -0.020(3) -0.005(3) -0.011(3)
C5A 0.061(4) 0.054(3) 0.075(4) -0.030(3) 0.019(3) -0.009(3)
C6A 0.064(5) 0.074(5) 0.116(6) -0.047(5) 0.002(4) 0.011(4)
C8A 0.074(4) 0.053(4) 0.088(5) -0.029(3) 0.028(4) -0.018(3)
C9A 0.067(4) 0.041(3) 0.068(4) -0.025(3) 0.024(3) -0.016(3)
C10A 0.060(3) 0.041(3) 0.056(3) -0.019(2) 0.006(3) -0.019(3)
C11A 0.055(3) 0.053(3) 0.057(3) -0.026(3) 0.015(3) -0.026(3)
C12A 0.058(3) 0.044(3) 0.065(3) -0.027(3) 0.021(3) -0.019(3)
C13A 0.057(3) 0.049(3) 0.063(3) -0.027(3) 0.012(3) -0.023(3)
C14A 0.067(4) 0.068(4) 0.068(4) -0.027(3) 0.015(3) -0.012(3)
C15A 0.070(4) 0.064(4) 0.064(4) -0.024(3) 0.018(3) -0.036(3)
C16A 0.091(5) 0.094(5) 0.060(4) -0.025(4) -0.001(4) -0.030(4)
C17A 0.085(5) 0.120(6) 0.085(5) -0.026(5) -0.001(4) -0.041(5)
C18A 0.129(8) 0.164(10) 0.088(6) -0.036(6) 0.006(5) -0.081(8)
C19A 0.180(12) 0.214(13) 0.101(7) -0.055(8) 0.016(7) -0.137(11)
C20A 0.173(11) 0.206(12) 0.155(10) -0.115(9) 0.052(9) -0.112(10)
C21A 0.121(7) 0.140(8) 0.119(7) -0.074(6) 0.021(5) -0.064(6)
C22A 0.053(3) 0.060(3) 0.067(4) -0.024(3) 0.010(3) -0.025(3)
C23A 0.069(4) 0.104(5) 0.086(5) -0.046(4) 0.010(3) -0.043(4)
C24A 0.069(5) 0.149(8) 0.088(5) -0.043(5) 0.009(4) -0.056(5)
C25A 0.058(5) 0.133(8) 0.116(7) -0.040(6) 0.019(4) -0.017(5)
C26A 0.078(6) 0.096(6) 0.182(9) -0.062(6) 0.040(6) -0.019(5)
C27A 0.067(4) 0.062(4) 0.133(6) -0.045(4) 0.026(4) -0.019(3)
C1B 0.053(3) 0.072(4) 0.062(4) -0.008(3) 0.000(3) -0.028(3)
C2B 0.062(3) 0.065(4) 0.061(3) -0.018(3) 0.017(3) -0.037(3)
C3B 0.052(3) 0.062(3) 0.057(3) -0.016(3) 0.010(3) -0.034(3)
C4B 0.053(3) 0.076(4) 0.055(3) -0.024(3) 0.014(3) -0.032(3)
C5B 0.043(3) 0.059(3) 0.069(4) -0.025(3) 0.015(3) -0.029(3)
C9B 0.040(3) 0.049(3) 0.071(4) -0.029(3) 0.012(3) -0.026(2)
C10B 0.044(3) 0.056(3) 0.051(3) -0.025(3) 0.007(2) -0.016(3)
C11B 0.044(3) 0.042(3) 0.055(3) -0.020(2) 0.000(2) -0.014(2)
C12B 0.043(3) 0.047(3) 0.053(3) -0.017(2) 0.004(2) -0.023(2)
C13B 0.046(3) 0.050(3) 0.047(3) -0.015(2) 0.004(2) -0.020(3)
C14B 0.081(4) 0.069(4) 0.108(5) -0.016(4) 0.019(4) -0.045(4)
C15B 0.071(4) 0.049(3) 0.071(4) -0.022(3) 0.008(3) -0.020(3)
C16B 0.055(4) 0.100(5) 0.055(3) -0.032(3) 0.014(3) -0.041(4)
C17B 0.064(4) 0.127(6) 0.069(4) -0.039(4) 0.014(3) -0.041(4)
C18B 0.062(5) 0.181(9) 0.072(5) -0.046(6) 0.009(4) -0.049(5)
C19B 0.076(6) 0.201(10) 0.095(6) -0.066(7) 0.020(5) -0.082(7)
C20B 0.097(6) 0.162(8) 0.117(6) -0.062(6) 0.033(5) -0.089(6)
C21B 0.071(4) 0.124(6) 0.093(5) -0.039(5) 0.016(4) -0.065(4)
C22B 0.053(3) 0.061(3) 0.050(3) -0.026(3) 0.008(3) -0.024(3)
C23B 0.080(4) 0.055(4) 0.078(4) -0.019(3) 0.022(3) -0.023(3)
C24B 0.109(5) 0.060(4) 0.084(5) -0.014(4) 0.029(4) -0.041(4)
C25B 0.095(5) 0.083(5) 0.069(4) -0.022(4) 0.019(4) -0.052(4)
C26B 0.072(4) 0.084(5) 0.072(4) -0.028(4) 0.023(3) -0.043(4)
C27B 0.060(3) 0.065(4) 0.061(4) -0.022(3) 0.009(3) -0.025(3)
O1A 0.094(3) 0.141(4) 0.074(3) -0.048(3) 0.029(3) -0.054(3)
O2A 0.055(2) 0.088(3) 0.107(3) -0.036(3) -0.002(2) 0.008(2)
O3A 0.098(3) 0.086(3) 0.133(4) -0.072(3) 0.040(3) -0.061(3)
O4A 0.082(3) 0.063(2) 0.089(3) -0.010(2) 0.032(2) -0.029(2)
O1B 0.071(3) 0.088(3) 0.150(4) -0.067(3) 0.030(3) -0.042(2)
O2B 0.086(3) 0.103(3) 0.061(2) -0.007(2) 0.007(2) -0.067(3)
O3B 0.082(3) 0.058(2) 0.071(2) -0.0353(19) 0.015(2) -0.034(2)
O4B 0.048(2) 0.054(2) 0.078(3) -0.022(2) -0.0038(19) -0.0069(18)
S1A 0.0586(10) 0.0832(11) 0.0722(11) -0.0332(9) 0.0112(8) -0.0117(9)
S2A 0.0646(9) 0.0465(8) 0.0855(11) -0.0266(8) 0.0232(8) -0.0273(7)
S1B 0.0522(8) 0.0636(9) 0.0710(10) -0.0202(8) 0.0082(7) -0.0340(7)
S2B 0.0505(8) 0.0444(7) 0.0582(8) -0.0218(6) 0.0091(6) -0.0175(6)
F1A 0.163(4) 0.075(3) 0.276(7) -0.096(4) 0.137(5) -0.076(3)
F2A 0.184(5) 0.093(3) 0.117(4) -0.062(3) 0.032(3) -0.067(3)
F5A 0.130(4) 0.068(3) 0.131(4) -0.024(3) -0.011(3) 0.024(3)
F6A 0.090(3) 0.146(4) 0.233(6) -0.121(5) 0.061(4) -0.009(3)
C6B 0.069(4) 0.086(5) 0.072(4) -0.018(4) 0.013(3) -0.042(4)
C8B 0.056(3) 0.064(4) 0.082(4) -0.037(3) 0.014(3) -0.035(3)

loop_
_atom_type_symbol
_atom_type_description
_atom_type_scat_dispersion_real
_atom_type_scat_dispersion_imag
_atom_type_scat_source
C C 0.0033 0.0016 'International Tables Vol C Tables 4.2.6.8 and 6.1.1.4'
H H 0.0000 0.0000 'International Tables Vol C Tables 4.2.6.8 and 6.1.1.4'
O O 0.0106 0.0060 'International Tables Vol C Tables 4.2.6.8 and 6.1.1.4'
F F 0.0171 0.0103 'International Tables Vol C Tables 4.2.6.8 and 6.1.1.4'
S S 0.1246 0.1234 'International Tables Vol C Tables 4.2.6.8 and 6.1.1.4'

loop_
_geom_angle_atom_site_label_1
_geom_angle_atom_site_label_2
_geom_angle_atom_site_label_3
_geom_angle
_geom_angle_site_symmetry_1
_geom_angle_site_symmetry_3
_geom_angle_publ_flag
C4A C1A C2A 115.9(6) . . ?
C4A C1A H1A 122.0 . . ?
C2A C1A H1A 122.0 . . ?
C3A C2A C1A 114.3(6) . . ?
C3A C2A C14A 126.3(6) . . ?
C1A C2A C14A 119.4(5) . . ?
C2A C3A C5A 130.5(6) . . ?
C2A C3A S1A 107.9(5) . . ?
C5A C3A S1A 121.6(4) . . ?
C1A C4A C16A 130.6(6) . . ?
C1A C4A S1A 108.5(5) . . ?
C16A C4A S1A 120.8(5) . . ?
C9A C5A C3A 129.6(5) . . ?
C9A C5A C6A 109.9(6) . . ?
C3A C5A C6A 120.4(6) . . ?
F6A C6A F5A 103.5(6) . . ?
F6A C6A C7A 104.4(8) . . ?
F5A C6A C7A 120.8(9) . . ?
F6A C6A C5A 112.5(7) . . ?
F5A C6A C5A 111.2(6) . . ?
C7A C6A C5A 104.4(7) . . ?
F6A C6A C7B 131.9(13) . . ?
F5A C6A C7B 94.1(10) . . ?
C7A C6A C7B 32.0(9) . . ?
C5A C6A C7B 101.5(9) . . ?
F1A C8A F2A 106.2(7) . . ?
F1A C8A C9A 112.6(5) . . ?
F2A C8A C9A 112.0(5) . . ?
F1A C8A C7A 118.3(7) . . ?
F2A C8A C7A 105.7(7) . . ?
C9A C8A C7A 102.0(7) . . ?
F1A C8A C7B 88.8(13) . . ?
F2A C8A C7B 131.0(12) . . ?
C9A C8A C7B 103.8(11) . . ?
C7A C8A C7B 32.5(10) . . ?
C5A C9A C12A 129.9(5) . . ?
C5A C9A C8A 111.0(5) . . ?
C12A C9A C8A 119.1(5) . . ?
C13A C10A C11A 116.3(5) . . ?
C13A C10A H10A 121.9 . . ?
C11A C10A H10A 121.9 . . ?
C12A C11A C10A 113.3(5) . . ?
C12A C11A C15A 127.2(5) . . ?
C10A C11A C15A 119.5(4) . . ?
C11A C12A C9A 129.7(5) . . ?
C11A C12A S2A 108.8(4) . . ?
C9A C12A S2A 121.4(4) . . ?
C10A C13A C22A 131.1(5) . . ?
C10A C13A S2A 107.8(4) . . ?
C22A C13A S2A 120.8(4) . . ?
C2A C14A H14A 109.5 . . ?
C2A C14A H14B 109.5 . . ?
H14A C14A H14B 109.5 . . ?
C2A C14A H14C 109.5 . . ?
H14A C14A H14C 109.5 . . ?
H14B C14A H14C 109.5 . . ?
C11A C15A H15A 109.5 . . ?
C11A C15A H15B 109.5 . . ?
H15A C15A H15B 109.5 . . ?
C11A C15A H15C 109.5 . . ?
H15A C15A H15C 109.5 . . ?
H15B C15A H15C 109.5 . . ?
C21A C16A C17A 118.5(8) . . ?
C21A C16A C4A 119.7(7) . . ?
C17A C16A C4A 121.7(7) . . ?
C18A C17A C16A 120.3(9) . . ?
C18A C17A H17A 119.9 . . ?
C16A C17A H17A 119.9 . . ?
C19A C18A C17A 119.5(11) . . ?
C19A C18A H18A 120.2 . . ?
C17A C18A H18A 120.2 . . ?
C18A C19A C20A 122.4(11) . . ?
C18A C19A H19A 118.8 . . ?
C20A C19A H19A 118.8 . . ?
C19A C20A C21A 119.8(11) . . ?
C19A C20A H20A 120.1 . . ?
C21A C20A H20A 120.1 . . ?
C16A C21A C20A 119.4(9) . . ?
C16A C21A H21A 120.3 . . ?
C20A C21A H21A 120.3 . . ?
C27A C22A C23A 119.2(6) . . ?
C27A C22A C13A 118.8(5) . . ?
C23A C22A C13A 121.9(5) . . ?
C22A C23A C24A 118.8(7) . . ?
C22A C23A H23A 120.6 . . ?
C24A C23A H23A 120.6 . . ?
C25A C24A C23A 119.8(8) . . ?
C25A C24A H24A 120.1 . . ?
C23A C24A H24A 120.1 . . ?
C26A C25A C24A 120.7(8) . . ?
C26A C25A H25A 119.7 . . ?
C24A C25A H25A 119.7 . . ?
C25A C26A C27A 121.3(9) . . ?
C25A C26A H26A 119.4 . . ?
C27A C26A H26A 119.4 . . ?
C26A C27A C22A 120.3(7) . . ?
C26A C27A H27A 119.9 . . ?
C22A C27A H27A 119.9 . . ?
C4B C1B C2B 116.1(5) . . ?
C4B C1B H1B 122.0 . . ?
C2B C1B H1B 122.0 . . ?
C3B C2B C1B 113.4(5) . . ?
C3B C2B C14B 126.1(5) . . ?
C1B C2B C14B 120.4(5) . . ?
C2B C3B C5B 130.7(5) . . ?
C2B C3B S1B 109.0(4) . . ?
C5B C3B S1B 119.7(4) . . ?
C1B C4B C16B 131.8(6) . . ?
C1B C4B S1B 107.9(4) . . ?
C16B C4B S1B 120.2(5) . . ?
C9B C5B C3B 128.6(5) . . ?
C9B C5B C6B 110.8(5) . . ?
C3B C5B C6B 120.1(5) . . ?
C5B C9B C12B 127.5(4) . . ?
C5B C9B C8B 110.3(5) . . ?
C12B C9B C8B 122.2(5) . . ?
C13B C10B C11B 116.5(4) . . ?
C13B C10B H10B 121.7 . . ?
C11B C10B H10B 121.7 . . ?
C12B C11B C10B 113.4(4) . . ?
C12B C11B C15B 127.1(5) . . ?
C10B C11B C15B 119.5(4) . . ?
C11B C12B C9B 130.0(4) . . ?
C11B C12B S2B 109.2(4) . . ?
C9B C12B S2B 120.6(4) . . ?
C10B C13B C22B 131.6(5) . . ?
C10B C13B S2B 107.4(4) . . ?
C22B C13B S2B 121.0(4) . . ?
C2B C14B H14D 109.5 . . ?
C2B C14B H14E 109.5 . . ?
H14D C14B H14E 109.5 . . ?
C2B C14B H14F 109.5 . . ?
H14D C14B H14F 109.5 . . ?
H14E C14B H14F 109.5 . . ?
C11B C15B H15D 109.5 . . ?
C11B C15B H15E 109.5 . . ?
H15D C15B H15E 109.5 . . ?
C11B C15B H15F 109.5 . . ?
H15D C15B H15F 109.5 . . ?
H15E C15B H15F 109.5 . . ?
C17B C16B C21B 119.2(6) . . ?
C17B C16B C4B 119.4(6) . . ?
C21B C16B C4B 121.4(6) . . ?
C16B C17B C18B 120.0(8) . . ?
C16B C17B H17B 120.0 . . ?
C18B C17B H17B 120.0 . . ?
C19B C18B C17B 118.5(8) . . ?
C19B C18B H18B 120.8 . . ?
C17B C18B H18B 120.8 . . ?
C20B C19B C18B 120.8(8) . . ?
C20B C19B H19B 119.6 . . ?
C18B C19B H19B 119.6 . . ?
C19B C20B C21B 120.8(9) . . ?
C19B C20B H20B 119.6 . . ?
C21B C20B H20B 119.6 . . ?
C20B C21B C16B 120.7(7) . . ?
C20B C21B H21B 119.7 . . ?
C16B C21B H21B 119.7 . . ?
C27B C22B C23B 117.3(5) . . ?
C27B C22B C13B 119.8(5) . . ?
C23B C22B C13B 122.9(5) . . ?
C24B C23B C22B 121.4(6) . . ?
C24B C23B H23B 119.3 . . ?
C22B C23B H23B 119.3 . . ?
C25B C24B C23B 121.0(6) . . ?
C25B C24B H24B 119.5 . . ?
C23B C24B H24B 119.5 . . ?
C24B C25B C26B 119.0(6) . . ?
C24B C25B H25B 120.5 . . ?
C26B C25B H25B 120.5 . . ?
C25B C26B C27B 120.9(6) . . ?
C25B C26B H26B 119.5 . . ?
C27B C26B H26B 119.5 . . ?
C26B C27B C22B 120.4(6) . . ?
C26B C27B H27B 119.8 . . ?
C22B C27B H27B 119.8 . . ?
O1A S1A O2A 118.2(3) . . ?
O1A S1A C4A 111.6(3) . . ?
O2A S1A C4A 109.2(3) . . ?
O1A S1A C3A 110.4(3) . . ?
O2A S1A C3A 111.5(3) . . ?
C4A S1A C3A 93.2(3) . . ?
O3A S2A O4A 117.8(3) . . ?
O3A S2A C13A 110.4(3) . . ?
O4A S2A C13A 110.4(2) . . ?
O3A S2A C12A 111.8(2) . . ?
O4A S2A C12A 110.1(3) . . ?
C13A S2A C12A 93.6(2) . . ?
O2B S1B O1B 118.4(3) . . ?
O2B S1B C4B 109.2(3) . . ?
O1B S1B C4B 111.9(3) . . ?
O2B S1B C3B 111.2(2) . . ?
O1B S1B C3B 109.8(3) . . ?
C4B S1B C3B 93.6(3) . . ?
O3B S2B O4B 117.1(2) . . ?
O3B S2B C12B 110.3(2) . . ?
O4B S2B C12B 111.8(2) . . ?
O3B S2B C13B 111.9(2) . . ?
O4B S2B C13B 109.9(2) . . ?
C12B S2B C13B 93.3(2) . . ?
F3A C7A F4A 104.6(9) . . ?
F3A C7A C6A 114.3(10) . . ?
F4A C7A C6A 109.3(10) . . ?
F3A C7A C8A 110.2(9) . . ?
F4A C7A C8A 109.7(9) . . ?
C6A C7A C8A 108.6(8) . . ?
F4B C7B F3B 111.3(19) . . ?
F4B C7B C8A 114(2) . . ?
F3B C7B C8A 102.8(16) . . ?
F4B C7B C6A 120.2(18) . . ?
F3B C7B C6A 105(2) . . ?
C8A C7B C6A 101.5(14) . . ?
F10A C28A F9A 102.8(7) . . ?
F10A C28A C6B 107.6(7) . . ?
F9A C28A C6B 113.2(7) . . ?
F10A C28A C8B 112.6(7) . . ?
F9A C28A C8B 113.2(7) . . ?
C6B C28A C8B 107.4(6) . . ?
F10B C28B F9B 104.9(14) . . ?
F10B C28B C6B 117.5(14) . . ?
F9B C28B C6B 97.1(14) . . ?
F10B C28B C8B 119.8(14) . . ?
F9B C28B C8B 106.1(16) . . ?
C6B C28B C8B 108.2(8) . . ?
F7B C6B F8A 55.0(7) . . ?
F7B C6B F7A 47.7(7) . . ?
F8A C6B F7A 101.2(5) . . ?
F7B C6B C28B 128.8(10) . . ?
F8A C6B C28B 126.2(9) . . ?
F7A C6B C28B 94.0(11) . . ?
F7B C6B C28A 136.4(9) . . ?
F8A C6B C28A 116.4(6) . . ?
F7A C6B C28A 108.6(7) . . ?
C28B C6B C28A 15.4(14) . . ?
F7B C6B C5B 117.6(8) . . ?
F8A C6B C5B 117.3(6) . . ?
F7A C6B C5B 108.9(5) . . ?
C28B C6B C5B 105.3(6) . . ?
C28A C6B C5B 104.2(5) . . ?
F7B C6B F8B 98.9(9) . . ?
F8A C6B F8B 43.9(5) . . ?
F7A C6B F8B 143.0(7) . . ?
C28B C6B F8B 99.3(12) . . ?
C28A C6B F8B 84.4(7) . . ?
C5B C6B F8B 100.6(6) . . ?
F12B C8B F11A 124.7(8) . . ?
F12B C8B F12A 22.6(6) . . ?
F11A C8B F12A 107.1(6) . . ?
F12B C8B F11B 107.6(8) . . ?
F11A C8B F11B 21.6(5) . . ?
F12A C8B F11B 87.5(6) . . ?
F12B C8B C28B 105.8(12) . . ?
F11A C8B C28B 94.7(11) . . ?
F12A C8B C28B 125.1(10) . . ?
F11B C8B C28B 114.1(10) . . ?
F12B C8B C28A 92.6(8) . . ?
F11A C8B C28A 108.9(6) . . ?
F12A C8B C28A 113.6(6) . . ?
F11B C8B C28A 126.9(7) . . ?
C28B C8B C28A 15.3(13) . . ?
F12B C8B C9B 111.4(6) . . ?
F11A C8B C9B 111.8(5) . . ?
F12A C8B C9B 111.9(5) . . ?
F11B C8B C9B 112.8(6) . . ?
C28B C8B C9B 104.9(6) . . ?
C28A C8B C9B 103.6(5) . . ?

loop_
_geom_bond_atom_site_label_1
_geom_bond_atom_site_label_2
_geom_bond_distance
_geom_bond_site_symmetry_2
_geom_bond_publ_flag
C1A C4A 1.324(8) . ?
C1A C2A 1.461(9) . ?
C1A H1A 0.9500 . ?
C2A C3A 1.353(7) . ?
C2A C14A 1.490(8) . ?
C3A C5A 1.456(8) . ?
C3A S1A 1.793(6) . ?
C4A C16A 1.473(10) . ?
C4A S1A 1.779(7) . ?
C5A C9A 1.346(8) . ?
C5A C6A 1.517(8) . ?
C6A F6A 1.323(9) . ?
C6A F5A 1.331(9) . ?
C6A C7A 1.449(13) . ?
C6A C7B 1.59(3) . ?
C8A F1A 1.307(7) . ?
C8A F2A 1.313(7) . ?
C8A C9A 1.509(8) . ?
C8A C7A 1.515(10) . ?
C8A C7B 1.519(13) . ?
C9A C12A 1.463(7) . ?
C10A C13A 1.342(7) . ?
C10A C11A 1.465(7) . ?
C10A H10A 0.9500 . ?
C11A C12A 1.350(7) . ?
C11A C15A 1.491(7) . ?
C12A S2A 1.785(5) . ?
C13A C22A 1.444(7) . ?
C13A S2A 1.775(5) . ?
C14A H14A 0.9800 . ?
C14A H14B 0.9800 . ?
C14A H14C 0.9800 . ?
C15A H15A 0.9800 . ?
C15A H15B 0.9800 . ?
C15A H15C 0.9800 . ?
C16A C21A 1.360(10) . ?
C16A C17A 1.430(10) . ?
C17A C18A 1.358(11) . ?
C17A H17A 0.9500 . ?
C18A C19A 1.330(14) . ?
C18A H18A 0.9500 . ?
C19A C20A 1.358(14) . ?
C19A H19A 0.9500 . ?
C20A C21A 1.394(13) . ?
C20A H20A 0.9500 . ?
C21A H21A 0.9500 . ?
C22A C27A 1.370(8) . ?
C22A C23A 1.394(8) . ?
C23A C24A 1.399(9) . ?
C23A H23A 0.9500 . ?
C24A C25A 1.362(11) . ?
C24A H24A 0.9500 . ?
C25A C26A 1.334(12) . ?
C25A H25A 0.9500 . ?
C26A C27A 1.364(10) . ?
C26A H26A 0.9500 . ?
C27A H27A 0.9500 . ?
C1B C4B 1.330(8) . ?
C1B C2B 1.477(7) . ?
C1B H1B 0.9500 . ?
C2B C3B 1.332(7) . ?
C2B C14B 1.503(8) . ?
C3B C5B 1.463(7) . ?
C3B S1B 1.782(5) . ?
C4B C16B 1.468(8) . ?
C4B S1B 1.772(6) . ?
C5B C9B 1.339(7) . ?
C5B C6B 1.503(8) . ?
C9B C12B 1.455(7) . ?
C9B C8B 1.512(7) . ?
C10B C13B 1.332(7) . ?
C10B C11B 1.468(7) . ?
C10B H10B 0.9500 . ?
C11B C12B 1.339(6) . ?
C11B C15B 1.486(7) . ?
C12B S2B 1.781(5) . ?
C13B C22B 1.453(7) . ?
C13B S2B 1.788(5) . ?
C14B H14D 0.9800 . ?
C14B H14E 0.9800 . ?
C14B H14F 0.9800 . ?
C15B H15D 0.9800 . ?
C15B H15E 0.9800 . ?
C15B H15F 0.9800 . ?
C16B C17B 1.383(9) . ?
C16B C21B 1.383(9) . ?
C17B C18B 1.415(10) . ?
C17B H17B 0.9500 . ?
C18B C19B 1.391(12) . ?
C18B H18B 0.9500 . ?
C19B C20B 1.351(11) . ?
C19B H19B 0.9500 . ?
C20B C21B 1.373(9) . ?
C20B H20B 0.9500 . ?
C21B H21B 0.9500 . ?
C22B C27B 1.389(7) . ?
C22B C23B 1.390(7) . ?
C23B C24B 1.361(8) . ?
C23B H23B 0.9500 . ?
C24B C25B 1.358(9) . ?
C24B H24B 0.9500 . ?
C25B C26B 1.371(8) . ?
C25B H25B 0.9500 . ?
C26B C27B 1.377(8) . ?
C26B H26B 0.9500 . ?
C27B H27B 0.9500 . ?
O1A S1A 1.424(5) . ?
O2A S1A 1.428(4) . ?
O3A S2A 1.428(4) . ?
O4A S2A 1.431(4) . ?
O1B S1B 1.427(4) . ?
O2B S1B 1.419(4) . ?
O3B S2B 1.424(4) . ?
O4B S2B 1.435(4) . ?
F3A C7A 1.341(14) . ?
F4A C7A 1.430(16) . ?
F3B C7B 1.50(4) . ?
F4B C7B 1.30(3) . ?
F7A C6B 1.441(8) . ?
F8A C6B 1.305(8) . ?
F9A C28A 1.394(11) . ?
F10A C28A 1.356(12) . ?
F11A C8B 1.342(8) . ?
F12A C8B 1.365(8) . ?
C28A C6B 1.480(9) . ?
C28A C8B 1.495(9) . ?
F7B C6B 1.181(13) . ?
F8B C6B 1.571(14) . ?
F9B C28B 1.38(3) . ?
F10B C28B 1.29(2) . ?
F11B C8B 1.411(11) . ?
F12B C8B 1.335(12) . ?
C28B C6B 1.475(11) . ?
C28B C8B 1.486(11) . ?

loop_
_geom_torsion_atom_site_label_1
_geom_torsion_atom_site_label_2
_geom_torsion_atom_site_label_3
_geom_torsion_atom_site_label_4
_geom_torsion
_geom_torsion_site_symmetry_1
_geom_torsion_site_symmetry_2
_geom_torsion_site_symmetry_3
_geom_torsion_site_symmetry_4
_geom_torsion_publ_flag
C4A C1A C2A C3A -0.9(8) . . . . ?
C4A C1A C2A C14A -178.3(5) . . . . ?
C1A C2A C3A C5A 174.6(6) . . . . ?
C14A C2A C3A C5A -8.2(10) . . . . ?
C1A C2A C3A S1A -2.1(6) . . . . ?
C14A C2A C3A S1A 175.1(5) . . . . ?
C2A C1A C4A C16A -178.5(6) . . . . ?
C2A C1A C4A S1A 3.4(6) . . . . ?
C2A C3A C5A C9A -37.6(10) . . . . ?
S1A C3A C5A C9A 138.7(6) . . . . ?
C2A C3A C5A C6A 140.2(7) . . . . ?
S1A C3A C5A C6A -43.5(8) . . . . ?
C9A C5A C6A F6A -121.4(7) . . . . ?
C3A C5A C6A F6A 60.4(9) . . . . ?
C9A C5A C6A F5A 123.0(7) . . . . ?
C3A C5A C6A F5A -55.2(9) . . . . ?
C9A C5A C6A C7A -8.8(10) . . . . ?
C3A C5A C6A C7A 173.0(8) . . . . ?
C9A C5A C6A C7B 23.9(13) . . . . ?
C3A C5A C6A C7B -154.3(12) . . . . ?
C3A C5A C9A C12A -6.7(11) . . . . ?
C6A C5A C9A C12A 175.4(6) . . . . ?
C3A C5A C9A C8A 173.7(6) . . . . ?
C6A C5A C9A C8A -4.2(8) . . . . ?
F1A C8A C9A C5A -113.0(7) . . . . ?
F2A C8A C9A C5A 127.4(6) . . . . ?
C7A C8A C9A C5A 14.8(8) . . . . ?
C7B C8A C9A C5A -18.5(14) . . . . ?
F1A C8A C9A C12A 67.3(8) . . . . ?
F2A C8A C9A C12A -52.2(7) . . . . ?
C7A C8A C9A C12A -164.8(7) . . . . ?
C7B C8A C9A C12A 161.9(14) . . . . ?
C13A C10A C11A C12A -2.1(7) . . . . ?
C13A C10A C11A C15A 177.0(5) . . . . ?
C10A C11A C12A C9A 175.1(5) . . . . ?
C15A C11A C12A C9A -3.9(9) . . . . ?
C10A C11A C12A S2A -1.3(6) . . . . ?
C15A C11A C12A S2A 179.7(4) . . . . ?
C5A C9A C12A C11A -42.3(9) . . . . ?
C8A C9A C12A C11A 137.3(6) . . . . ?
C5A C9A C12A S2A 133.8(6) . . . . ?
C8A C9A C12A S2A -46.7(7) . . . . ?
C11A C10A C13A C22A -168.7(5) . . . . ?
C11A C10A C13A S2A 4.3(6) . . . . ?
C1A C4A C16A C21A 7.8(11) . . . . ?
S1A C4A C16A C21A -174.3(6) . . . . ?
C1A C4A C16A C17A -171.3(7) . . . . ?
S1A C4A C16A C17A 6.6(9) . . . . ?
C21A C16A C17A C18A 0.4(11) . . . . ?
C4A C16A C17A C18A 179.5(7) . . . . ?
C16A C17A C18A C19A -1.0(13) . . . . ?
C17A C18A C19A C20A 0.9(17) . . . . ?
C18A C19A C20A C21A -0.2(18) . . . . ?
C17A C16A C21A C20A 0.3(12) . . . . ?
C4A C16A C21A C20A -178.8(8) . . . . ?
C19A C20A C21A C16A -0.4(16) . . . . ?
C10A C13A C22A C27A 29.0(9) . . . . ?
S2A C13A C22A C27A -143.3(5) . . . . ?
C10A C13A C22A C23A -153.8(6) . . . . ?
S2A C13A C22A C23A 34.0(7) . . . . ?
C27A C22A C23A C24A 0.0(9) . . . . ?
C13A C22A C23A C24A -177.2(6) . . . . ?
C22A C23A C24A C25A 0.2(11) . . . . ?
C23A C24A C25A C26A -0.6(13) . . . . ?
C24A C25A C26A C27A 0.6(15) . . . . ?
C25A C26A C27A C22A -0.3(14) . . . . ?
C23A C22A C27A C26A 0.0(11) . . . . ?
C13A C22A C27A C26A 177.3(7) . . . . ?
C4B C1B C2B C3B 0.9(8) . . . . ?
C4B C1B C2B C14B 177.7(6) . . . . ?
C1B C2B C3B C5B -170.7(5) . . . . ?
C14B C2B C3B C5B 12.8(10) . . . . ?
C1B C2B C3B S1B 1.0(6) . . . . ?
C14B C2B C3B S1B -175.5(5) . . . . ?
C2B C1B C4B C16B -179.9(5) . . . . ?
C2B C1B C4B S1B -2.3(6) . . . . ?
C2B C3B C5B C9B -129.4(7) . . . . ?
S1B C3B C5B C9B 59.7(7) . . . . ?
C2B C3B C5B C6B 59.6(8) . . . . ?
S1B C3B C5B C6B -111.4(5) . . . . ?
C3B C5B C9B C12B 7.1(9) . . . . ?
C6B C5B C9B C12B 178.8(5) . . . . ?
C3B C5B C9B C8B -171.6(5) . . . . ?
C6B C5B C9B C8B 0.1(6) . . . . ?
C13B C10B C11B C12B 0.8(6) . . . . ?
C13B C10B C11B C15B -179.1(5) . . . . ?
C10B C11B C12B C9B -172.4(5) . . . . ?
C15B C11B C12B C9B 7.4(9) . . . . ?
C10B C11B C12B S2B 1.6(5) . . . . ?
C15B C11B C12B S2B -178.5(4) . . . . ?
C5B C9B C12B C11B 47.1(8) . . . . ?
C8B C9B C12B C11B -134.3(5) . . . . ?
C5B C9B C12B S2B -126.3(5) . . . . ?
C8B C9B C12B S2B 52.2(6) . . . . ?
C11B C10B C13B C22B 177.9(5) . . . . ?
C11B C10B C13B S2B -2.7(5) . . . . ?
C1B C4B C16B C17B -1.8(10) . . . . ?
S1B C4B C16B C17B -179.2(4) . . . . ?
C1B C4B C16B C21B 179.4(6) . . . . ?
S1B C4B C16B C21B 2.0(8) . . . . ?
C21B C16B C17B C18B -0.5(9) . . . . ?
C4B C16B C17B C18B -179.3(6) . . . . ?
C16B C17B C18B C19B -0.5(10) . . . . ?
C17B C18B C19B C20B 1.6(12) . . . . ?
C18B C19B C20B C21B -1.7(13) . . . . ?
C19B C20B C21B C16B 0.7(11) . . . . ?
C17B C16B C21B C20B 0.4(10) . . . . ?
C4B C16B C21B C20B 179.2(6) . . . . ?
C10B C13B C22B C27B -5.8(8) . . . . ?
S2B C13B C22B C27B 174.9(4) . . . . ?
C10B C13B C22B C23B 173.2(6) . . . . ?
S2B C13B C22B C23B -6.1(7) . . . . ?
C27B C22B C23B C24B -0.7(9) . . . . ?
C13B C22B C23B C24B -179.7(6) . . . . ?
C22B C23B C24B C25B 0.2(11) . . . . ?
C23B C24B C25B C26B 0.4(11) . . . . ?
C24B C25B C26B C27B -0.4(10) . . . . ?
C25B C26B C27B C22B -0.1(9) . . . . ?
C23B C22B C27B C26B 0.6(8) . . . . ?
C13B C22B C27B C26B 179.7(5) . . . . ?
C1A C4A S1A O1A -117.3(5) . . . . ?
C16A C4A S1A O1A 64.5(5) . . . . ?
C1A C4A S1A O2A 110.2(5) . . . . ?
C16A C4A S1A O2A -68.1(6) . . . . ?
C1A C4A S1A C3A -3.9(5) . . . . ?
C16A C4A S1A C3A 177.8(5) . . . . ?
C2A C3A S1A O1A 117.8(4) . . . . ?
C5A C3A S1A O1A -59.2(5) . . . . ?
C2A C3A S1A O2A -108.8(4) . . . . ?
C5A C3A S1A O2A 74.2(5) . . . . ?
C2A C3A S1A C4A 3.4(4) . . . . ?
C5A C3A S1A C4A -173.7(5) . . . . ?
C10A C13A S2A O3A 110.7(4) . . . . ?
C22A C13A S2A O3A -75.4(5) . . . . ?
C10A C13A S2A O4A -117.3(4) . . . . ?
C22A C13A S2A O4A 56.6(5) . . . . ?
C10A C13A S2A C12A -4.2(4) . . . . ?
C22A C13A S2A C12A 169.7(4) . . . . ?
C11A C12A S2A O3A -110.6(4) . . . . ?
C9A C12A S2A O3A 72.7(5) . . . . ?
C11A C12A S2A O4A 116.4(4) . . . . ?
C9A C12A S2A O4A -60.4(5) . . . . ?
C11A C12A S2A C13A 3.2(4) . . . . ?
C9A C12A S2A C13A -173.6(4) . . . . ?
C1B C4B S1B O2B -111.5(4) . . . . ?
C16B C4B S1B O2B 66.4(5) . . . . ?
C1B C4B S1B O1B 115.4(4) . . . . ?
C16B C4B S1B O1B -66.6(5) . . . . ?
C1B C4B S1B C3B 2.4(4) . . . . ?
C16B C4B S1B C3B -179.6(4) . . . . ?
C2B C3B S1B O2B 110.3(4) . . . . ?
C5B C3B S1B O2B -77.0(5) . . . . ?
C2B C3B S1B O1B -116.8(4) . . . . ?
C5B C3B S1B O1B 56.0(5) . . . . ?
C2B C3B S1B C4B -2.0(4) . . . . ?
C5B C3B S1B C4B 170.8(4) . . . . ?
C11B C12B S2B O3B -117.5(4) . . . . ?
C9B C12B S2B O3B 57.2(4) . . . . ?
C11B C12B S2B O4B 110.3(4) . . . . ?
C9B C12B S2B O4B -75.0(4) . . . . ?
C11B C12B S2B C13B -2.7(4) . . . . ?
C9B C12B S2B C13B 172.0(4) . . . . ?
C10B C13B S2B O3B 116.5(4) . . . . ?
C22B C13B S2B O3B -64.1(4) . . . . ?
C10B C13B S2B O4B -111.6(4) . . . . ?
C22B C13B S2B O4B 67.8(4) . . . . ?
C10B C13B S2B C12B 3.0(4) . . . . ?
C22B C13B S2B C12B -177.5(4) . . . . ?
F6A C6A C7A F3A 13.0(11) . . . . ?
F5A C6A C7A F3A 128.6(10) . . . . ?
C5A C6A C7A F3A -105.3(9) . . . . ?
C7B C6A C7A F3A 165.9(18) . . . . ?
F6A C6A C7A F4A -103.9(10) . . . . ?
F5A C6A C7A F4A 11.8(12) . . . . ?
C5A C6A C7A F4A 137.8(8) . . . . ?
C7B C6A C7A F4A 49.1(16) . . . . ?
F6A C6A C7A C8A 136.5(8) . . . . ?
F5A C6A C7A C8A -107.8(9) . . . . ?
C5A C6A C7A C8A 18.2(12) . . . . ?
C7B C6A C7A C8A -70.5(11) . . . . ?
F1A C8A C7A F3A -130.2(9) . . . . ?
F2A C8A C7A F3A -11.5(11) . . . . ?
C9A C8A C7A F3A 105.7(9) . . . . ?
C7B C8A C7A F3A -157(3) . . . . ?
F1A C8A C7A F4A -15.6(13) . . . . ?
F2A C8A C7A F4A 103.1(10) . . . . ?
C9A C8A C7A F4A -139.6(9) . . . . ?
C7B C8A C7A F4A -43(2) . . . . ?
F1A C8A C7A C6A 103.9(11) . . . . ?
F2A C8A C7A C6A -137.4(9) . . . . ?
C9A C8A C7A C6A -20.2(11) . . . . ?
C7B C8A C7A C6A 77(2) . . . . ?
F1A C8A C7B F4B 13.6(19) . . . . ?
F2A C8A C7B F4B 124.2(19) . . . . ?
C9A C8A C7B F4B -99.4(19) . . . . ?
C7A C8A C7B F4B 170(4) . . . . ?
F1A C8A C7B F3B -107.0(17) . . . . ?
F2A C8A C7B F3B 4(3) . . . . ?
C9A C8A C7B F3B 140.0(14) . . . . ?
C7A C8A C7B F3B 49.4(18) . . . . ?
F1A C8A C7B C6A 144.4(15) . . . . ?
F2A C8A C7B C6A -105.0(15) . . . . ?
C9A C8A C7B C6A 31.4(18) . . . . ?
C7A C8A C7B C6A -59.2(19) . . . . ?
F6A C6A C7B F4B -131(2) . . . . ?
F5A C6A C7B F4B -19.2(19) . . . . ?
C7A C6A C7B F4B -168(3) . . . . ?
C5A C6A C7B F4B 93.4(17) . . . . ?
F6A C6A C7B F3B -5.1(18) . . . . ?
F5A C6A C7B F3B 107.2(12) . . . . ?
C7A C6A C7B F3B -41.4(17) . . . . ?
C5A C6A C7B F3B -140.2(11) . . . . ?
F6A C6A C7B C8A 101.7(16) . . . . ?
F5A C6A C7B C8A -146.0(15) . . . . ?
C7A C6A C7B C8A 65.4(10) . . . . ?
C5A C6A C7B C8A -33.4(18) . . . . ?
F10B C28B C6B F7B -67(3) . . . . ?
F9B C28B C6B F7B 44.0(18) . . . . ?
C8B C28B C6B F7B 153.6(13) . . . . ?
F10B C28B C6B F8A 4(3) . . . . ?
F9B C28B C6B F8A 115.1(14) . . . . ?
C8B C28B C6B F8A -135.3(11) . . . . ?
F10B C28B C6B F7A -102.9(19) . . . . ?
F9B C28B C6B F7A 8.0(10) . . . . ?
C8B C28B C6B F7A 117.6(15) . . . . ?
F10B C28B C6B C28A 58(3) . . . . ?
F9B C28B C6B C28A 169(2) . . . . ?
C8B C28B C6B C28A -81.0(19) . . . . ?
F10B C28B C6B C5B 146.3(16) . . . . ?
F9B C28B C6B C5B -102.8(9) . . . . ?
C8B C28B C6B C5B 6.8(19) . . . . ?
F10B C28B C6B F8B 42(2) . . . . ?
F9B C28B C6B F8B 153.4(10) . . . . ?
C8B C28B C6B F8B -97.0(16) . . . . ?
F10A C28A C6B F7B -93.8(15) . . . . ?
F9A C28A C6B F7B 19.1(17) . . . . ?
C8B C28A C6B F7B 144.8(13) . . . . ?
F10A C28A C6B F8A -27.8(9) . . . . ?
F9A C28A C6B F8A 85.0(10) . . . . ?
C8B C28A C6B F8A -149.3(7) . . . . ?
F10A C28A C6B F7A -141.2(6) . . . . ?
F9A C28A C6B F7A -28.3(9) . . . . ?
C8B C28A C6B F7A 97.4(8) . . . . ?
F10A C28A C6B C28B -161(2) . . . . ?
F9A C28A C6B C28B -48.0(18) . . . . ?
C8B C28A C6B C28B 77.7(18) . . . . ?
F10A C28A C6B C5B 102.9(6) . . . . ?
F9A C28A C6B C5B -144.2(7) . . . . ?
C8B C28A C6B C5B -18.5(9) . . . . ?
F10A C28A C6B F8B 3.3(8) . . . . ?
F9A C28A C6B F8B 116.2(9) . . . . ?
C8B C28A C6B F8B -118.1(9) . . . . ?
C9B C5B C6B F7B -155.5(9) . . . . ?
C3B C5B C6B F7B 17.0(11) . . . . ?
C9B C5B C6B F8A 141.8(6) . . . . ?
C3B C5B C6B F8A -45.7(8) . . . . ?
C9B C5B C6B F7A -104.2(5) . . . . ?
C3B C5B C6B F7A 68.4(7) . . . . ?
C9B C5B C6B C28B -4.3(13) . . . . ?
C3B C5B C6B C28B 168.2(12) . . . . ?
C9B C5B C6B C28A 11.6(8) . . . . ?
C3B C5B C6B C28A -175.9(6) . . . . ?
C9B C5B C6B F8B 98.5(7) . . . . ?
C3B C5B C6B F8B -89.0(7) . . . . ?
F10B C28B C8B F12B -27(2) . . . . ?
F9B C28B C8B F12B -145.5(11) . . . . ?
C6B C28B C8B F12B 111.2(15) . . . . ?
F10B C28B C8B F11A 101(2) . . . . ?
F9B C28B C8B F11A -17.4(10) . . . . ?
C6B C28B C8B F11A -120.7(15) . . . . ?
F10B C28B C8B F12A -14(2) . . . . ?
F9B C28B C8B F12A -132.2(12) . . . . ?
C6B C28B C8B F12A 124.5(12) . . . . ?
F10B C28B C8B F11B 91(2) . . . . ?
F9B C28B C8B F11B -27.3(13) . . . . ?
C6B C28B C8B F11B -130.6(13) . . . . ?
F10B C28B C8B C28A -58(3) . . . . ?
F9B C28B C8B C28A -176(2) . . . . ?
C6B C28B C8B C28A 80.5(19) . . . . ?
F10B C28B C8B C9B -145.1(17) . . . . ?
F9B C28B C8B C9B 96.6(9) . . . . ?
C6B C28B C8B C9B -6.7(18) . . . . ?
F10A C28A C8B F12B 13.0(8) . . . . ?
F9A C28A C8B F12B -103.0(9) . . . . ?
C6B C28A C8B F12B 131.3(9) . . . . ?
F10A C28A C8B F11A 141.2(7) . . . . ?
F9A C28A C8B F11A 25.1(9) . . . . ?
C6B C28A C8B F11A -100.5(8) . . . . ?
F10A C28A C8B F12A 21.9(9) . . . . ?
F9A C28A C8B F12A -94.2(9) . . . . ?
C6B C28A C8B F12A 140.2(7) . . . . ?
F10A C28A C8B F11B 127.4(8) . . . . ?
F9A C28A C8B F11B 11.4(12) . . . . ?
C6B C28A C8B F11B -114.3(9) . . . . ?
F10A C28A C8B C28B 164(2) . . . . ?
F9A C28A C8B C28B 47.5(18) . . . . ?
C6B C28A C8B C28B -78.2(18) . . . . ?
F10A C28A C8B C9B -99.7(6) . . . . ?
F9A C28A C8B C9B 144.2(7) . . . . ?
C6B C28A C8B C9B 18.6(9) . . . . ?
C5B C9B C8B F12B -110.0(8) . . . . ?
C12B C9B C8B F12B 71.3(9) . . . . ?
C5B C9B C8B F11A 105.5(6) . . . . ?
C12B C9B C8B F11A -73.2(7) . . . . ?
C5B C9B C8B F12A -134.4(5) . . . . ?
C12B C9B C8B F12A 46.9(7) . . . . ?
C5B C9B C8B F11B 128.9(6) . . . . ?
C12B C9B C8B F11B -49.9(7) . . . . ?
C5B C9B C8B C28B 4.1(12) . . . . ?
C12B C9B C8B C28B -174.7(12) . . . . ?
C5B C9B C8B C28A -11.6(7) . . . . ?
C12B C9B C8B C28A 169.6(6) . . . . ?
